data_4345794
loop_
_publ_author_name
'Lam, Tsz Lung'
'Tso, Ken Chi-Hang'
'Cao, Bei'
'Yang, Chen'
'Chen, Daqing'
'Chang, Xiao-Yong'
'Huang, Jie-Sheng'
'Che, Chi-Ming'

_publ_section_title
;
 Tripodal S-Ligand Complexes of Copper(I) as Catalysts for Alkene
 Aziridination, Sulfide Sulfimidation, and C-H Amination.
;
_journal_issue 8
_journal_name_full 'Inorganic chemistry'
_journal_page_first 4253
_journal_page_last 4257
_journal_paper_doi 10.1021/acs.inorgchem.7b00226
_journal_volume 56
_journal_year 2017
_chemical_formula_moiety 'C45 H55 B1 Cu1 N6 P1 S3'
_chemical_formula_sum 'C45 H55 B Cu N6 P S3'
_chemical_formula_weight 881.45
_space_group_crystal_system trigonal
_space_group_IT_number 147
_space_group_name_Hall '-P 3'
_space_group_name_H-M_alt 'P -3'
_symmetry_space_group_name_Hall '-P 3'
_symmetry_space_group_name_H-M 'P -3'
_atom_sites_solution_hydrogens geom
_atom_sites_solution_primary heavy
_audit_creation_date 2016-07-18
_audit_creation_method
;
Olex2 1.2
(compiled 2016.02.19 svn.r3266 for OlexSys, GUI svn.r5155)
;
_cell_angle_alpha 90
_cell_angle_beta 90
_cell_angle_gamma 120
_cell_formula_units_Z 2
_cell_length_a 14.7346(3)
_cell_length_b 14.7346(3)
_cell_length_c 12.1853(3)
_cell_measurement_reflns_used 9785
_cell_measurement_temperature 100
_cell_measurement_theta_max 66.29
_cell_measurement_theta_min 3.46
_cell_volume 2291.10(9)
_computing_cell_refinement 'Bruker SAINT'
_computing_data_collection 'Bruker APEX2'
_computing_data_reduction 'Bruker SAINT'
_computing_molecular_graphics 'Olex2 (Dolomanov et al., 2009)'
_computing_publication_material 'Olex2 (Dolomanov et al., 2009)'
_computing_structure_refinement 'ShelXL (Sheldrick, 2015)'
_computing_structure_solution 'XS (Sheldrick, 2008)'
_diffrn_ambient_temperature 100
_diffrn_detector 'Bruker APEX2 area detector'
_diffrn_detector_area_resol_mean 7.9
_diffrn_detector_type 'CCD area detector'
_diffrn_measured_fraction_theta_full 0.987
_diffrn_measured_fraction_theta_max 0.980
_diffrn_measurement_device 'three-circle diffractometer'
_diffrn_measurement_device_type 'Bruker SMART APEX2 area detector'
_diffrn_measurement_method '\w and \f scans'
_diffrn_radiation_monochromator 'mirror optics'
_diffrn_radiation_probe x-ray
_diffrn_radiation_type CuK\a
_diffrn_radiation_wavelength 1.54178
_diffrn_reflns_av_R_equivalents 0.0680
_diffrn_reflns_av_unetI/netI 0.0286
_diffrn_reflns_Laue_measured_fraction_full 0.987
_diffrn_reflns_Laue_measured_fraction_max 0.980
_diffrn_reflns_limit_h_max 17
_diffrn_reflns_limit_h_min -17
_diffrn_reflns_limit_k_max 17
_diffrn_reflns_limit_k_min -16
_diffrn_reflns_limit_l_max 14
_diffrn_reflns_limit_l_min -14
_diffrn_reflns_number 38048
_diffrn_reflns_point_group_measured_fraction_full 0.987
_diffrn_reflns_point_group_measured_fraction_max 0.980
_diffrn_reflns_theta_full 67.679
_diffrn_reflns_theta_max 67.978
_diffrn_reflns_theta_min 3.463
_diffrn_source 'microfocus sealed X-ray tube'
_diffrn_source_type 'Incoatec I\ms'
_diffrn_standards_number 0
_exptl_absorpt_coefficient_mu 2.568
_exptl_absorpt_correction_T_max 0.7530
_exptl_absorpt_correction_T_min 0.6051
_exptl_absorpt_correction_type multi-scan
_exptl_absorpt_process_details
;
SADABS-2012/1 (Bruker,2012) was used for absorption correction.
wR2(int) was 0.1081 before and 0.0717 after correction.
The Ratio of minimum to maximum transmission is 0.8036.
The \l/2 correction factor is 0.0015.
;
_exptl_crystal_colour 'clear light colourless'
_exptl_crystal_colour_lustre clear
_exptl_crystal_colour_modifier light
_exptl_crystal_colour_primary colourless
_exptl_crystal_density_diffrn 1.278
_exptl_crystal_description block
_exptl_crystal_F_000 928
_exptl_crystal_recrystallization_method DCM/Hex/Et2O
_exptl_crystal_size_max 0.06
_exptl_crystal_size_mid 0.04
_exptl_crystal_size_min 0.04
_refine_diff_density_max 2.274
_refine_diff_density_min -2.114
_refine_diff_density_rms 0.150
_refine_ls_extinction_method none
_refine_ls_goodness_of_fit_ref 1.057
_refine_ls_hydrogen_treatment constr
_refine_ls_matrix_type full
_refine_ls_number_parameters 197
_refine_ls_number_reflns 2736
_refine_ls_number_restraints 222
_refine_ls_restrained_S_all 1.032
_refine_ls_R_factor_all 0.1041
_refine_ls_R_factor_gt 0.0948
_refine_ls_shift/su_max 0.000
_refine_ls_shift/su_mean 0.000
_refine_ls_structure_factor_coef Fsqd
_refine_ls_weighting_details 'w=1/[\s^2^(Fo^2^)+(0.1280P)^2^+19.3100P] where P=(Fo^2^+2Fc^2^)/3'
_refine_ls_weighting_scheme calc
_refine_ls_wR_factor_gt 0.2604
_refine_ls_wR_factor_ref 0.2678
_reflns_Friedel_coverage 0.000
_reflns_number_gt 2406
_reflns_number_total 2736
_reflns_threshold_expression 'I > 2\s(I)'
_cod_data_source_file ic7b00226_si_002.cif
_cod_data_source_block complex_Cu2
_cod_original_cell_volume 2291.10(10)
_cod_database_code 4345794
_shelx_space_group_comment
;
The symmetry employed for this shelxl refinement is uniquely defined
by the following loop, which should always be used as a source of
symmetry information in preference to the above space-group names.
They are only intended as comments.
;
_shelx_estimated_absorpt_t_max 0.904
_shelx_estimated_absorpt_t_min 0.861
_olex2_refinement_description
;
1. Fixed Uiso
 At 1.2 times of:
  All B(H) groups, All C(H) groups, All C(H,H) groups
2. Restrained distances
 C15A-C10A
 1.53 with sigma of 0.02
 C11A-C10A
 1.53 with sigma of 0.02
 C14A-C13A
 1.53 with sigma of 0.02
 C12A-C13A
 1.53 with sigma of 0.02
 C11A-C12A
 1.53 with sigma of 0.02
 C15A-C14A
 1.53 with sigma of 0.02
 C15-C14 = C14-C13 = C15-C10 = C11-C10 = C12-C11 = C12-C13
 1.53 with sigma of 0.02
3. Uiso/Uaniso restraints and constraints
All non-hydrogen atoms have similar U: within 1.7A with sigma of 0.01 and sigma
for terminal atoms of 0.02
Uanis(C11A) = Uanis(C10A) = Uanis(C15A) = Uanis(C14A) = Uanis(C13A) =
Uanis(C12A)
4. Others
 Sof(C11A)=Sof(H11C)=Sof(H11D)=Sof(C12A)=Sof(H12C)=Sof(H12D)=Sof(C15A)=
 Sof(H15C)=Sof(H15D)=Sof(C14A)=Sof(H14C)=Sof(H14D)=Sof(C10A)=Sof(H10A)=
 Sof(C13A)=Sof(H13C)=Sof(H13D)=1-FVAR(1)
 Sof(C10)=Sof(H10)=Sof(C11)=Sof(H11A)=Sof(H11B)=Sof(C13)=Sof(H13A)=Sof(H13B)=
 Sof(C12)=Sof(H12A)=Sof(H12B)=Sof(C15)=Sof(H15A)=Sof(H15B)=Sof(C14)=Sof(H14A)=
 Sof(H14B)=FVAR(1)
5.a Ternary CH refined with riding coordinates:
 B1(H1), C10(H10), C10A(H10A)
5.b Secondary CH2 refined with riding coordinates:
 C11(H11A,H11B), C13(H13A,H13B), C12(H12A,H12B), C15(H15A,H15B), C14(H14A,
 H14B), C11A(H11C,H11D), C12A(H12C,H12D), C15A(H15C,H15D), C14A(H14C,H14D),
 C13A(H13C,H13D)
5.c Aromatic/amide H refined with riding coordinates:
 C3(H3), C2(H2), C9(H9), C8(H8), C5(H5), C6(H6), C7(H7)
;
_shelx_shelxl_version_number 2014/7
_olex2_submission_special_instructions 'No special instructions were received'

loop_
_space_group_symop_operation_xyz
'x, y, z'
'-y, x-y, z'
'-x+y, -x, z'
'-x, -y, -z'
'y, -x+y, -z'
'x-y, x, -z'

loop_
_atom_site_label
_atom_site_type_symbol
_atom_site_fract_x
_atom_site_fract_y
_atom_site_fract_z
_atom_site_U_iso_or_equiv
_atom_site_adp_type
_atom_site_occupancy
_atom_site_site_symmetry_order
_atom_site_calc_flag
_atom_site_refinement_flags_posn
_atom_site_refinement_flags_adp
_atom_site_refinement_flags_occupancy
_atom_site_disorder_assembly
_atom_site_disorder_group
Cu1 Cu 0.3333 0.6667 0.33619(13) 0.0258(4) Uani 1 3 d S TU P A .
P1 P 0.3333 0.6667 0.1546(2) 0.0291(6) Uani 1 3 d S TU P . .
S1 S 0.31471(10) 0.51418(10) 0.41856(14) 0.0304(5) Uani 1 1 d . U . . .
N1 N 0.1274(3) 0.4167(3) 0.5254(5) 0.0290(11) Uani 1 1 d . U . . .
N2 N 0.2420(3) 0.5580(3) 0.6091(5) 0.0287(11) Uani 1 1 d . U . . .
C1 C 0.2289(4) 0.4979(4) 0.5195(5) 0.0276(12) Uani 1 1 d . U . . .
C3 C 0.0779(4) 0.4268(4) 0.6167(6) 0.0330(13) Uani 1 1 d . U . . .
H3 H 0.0089 0.3821 0.6378 0.040 Uiso 1 1 calc R . . . .
C2 C 0.1491(4) 0.5141(4) 0.6697(6) 0.0330(13) Uani 1 1 d . U . . .
H2 H 0.1383 0.5403 0.7347 0.040 Uiso 1 1 calc R . . . .
C4 C 0.0755(4) 0.3378(4) 0.4445(5) 0.0287(12) Uani 1 1 d . U . . .
C9 C 0.1040(4) 0.2628(4) 0.4240(5) 0.0300(13) Uani 1 1 d . U . . .
H9 H 0.1605 0.2651 0.4607 0.036 Uiso 1 1 calc R . . . .
B1 B 0.3333 0.6667 0.6454(12) 0.030(2) Uani 1 3 d S TU P . .
H1 H 0.3333 0.6667 0.7258 0.036 Uiso 1 3 calc RS T P . .
C8 C 0.0478(5) 0.1848(5) 0.3486(6) 0.0334(13) Uani 1 1 d . U . . .
H8 H 0.0665 0.1342 0.3346 0.040 Uiso 1 1 calc R . . . .
C5 C -0.0074(5) 0.3362(5) 0.3886(6) 0.0361(14) Uani 1 1 d . U . . .
H5 H -0.0248 0.3879 0.4012 0.043 Uiso 1 1 calc R . . . .
C6 C -0.0635(5) 0.2569(6) 0.3143(6) 0.0439(16) Uani 1 1 d . U . . .
H6 H -0.1201 0.2544 0.2778 0.053 Uiso 1 1 calc R . . . .
C7 C -0.0363(5) 0.1810(6) 0.2934(6) 0.0411(15) Uani 1 1 d . U . . .
H7 H -0.0742 0.1280 0.2429 0.049 Uiso 1 1 calc R . . . .
C10 C 0.3103(13) 0.5384(17) 0.0952(15) 0.041(2) Uani 0.546(8) 1 d D U . A 1
H10 H 0.3595 0.5238 0.1349 0.049 Uiso 0.546(8) 1 calc R . . A 1
C11 C 0.2016(9) 0.4481(7) 0.1277(10) 0.034(2) Uani 0.546(8) 1 d D U . A 1
H11A H 0.1932 0.4475 0.2067 0.040 Uiso 0.546(8) 1 calc R . . A 1
H11B H 0.1477 0.4580 0.0938 0.040 Uiso 0.546(8) 1 calc R . . A 1
C13 C 0.2361(14) 0.3428(12) -0.0193(14) 0.064(3) Uani 0.546(8) 1 d D U . A 1
H13A H 0.1853 0.3332 -0.0754 0.077 Uiso 0.546(8) 1 calc R . . A 1
H13B H 0.2451 0.2820 -0.0215 0.077 Uiso 0.546(8) 1 calc R . . A 1
C12 C 0.1904(13) 0.3447(8) 0.0906(10) 0.048(3) Uani 0.546(8) 1 d D U . A 1
H12A H 0.2228 0.3224 0.1456 0.057 Uiso 0.546(8) 1 calc R . . A 1
H12B H 0.1163 0.2930 0.0892 0.057 Uiso 0.546(8) 1 calc R . . A 1
C15 C 0.3424(14) 0.5439(11) -0.0273(13) 0.059(3) Uani 0.546(8) 1 d D U . A 1
H15A H 0.2925 0.5495 -0.0745 0.071 Uiso 0.546(8) 1 calc R . . A 1
H15B H 0.4113 0.6042 -0.0398 0.071 Uiso 0.546(8) 1 calc R . . A 1
C14 C 0.3431(13) 0.4414(10) -0.0505(16) 0.065(3) Uani 0.546(8) 1 d D U . A 1
H14A H 0.3989 0.4409 -0.0087 0.078 Uiso 0.546(8) 1 calc R . . A 1
H14B H 0.3571 0.4382 -0.1278 0.078 Uiso 0.546(8) 1 calc R . . A 1
C11A C 0.3749(13) 0.5012(11) 0.1252(15) 0.0483(14) Uani 0.454(8) 1 d D U . A 2
H11C H 0.4419 0.5481 0.0914 0.058 Uiso 0.454(8) 1 calc R . . A 2
H11D H 0.3851 0.5064 0.2041 0.058 Uiso 0.454(8) 1 calc R . . A 2
C12A C 0.3405(14) 0.3894(11) 0.0898(13) 0.0483(14) Uani 0.454(8) 1 d D U . A 2
H12C H 0.2941 0.3407 0.1448 0.058 Uiso 0.454(8) 1 calc R . . A 2
H12D H 0.4014 0.3807 0.0837 0.058 Uiso 0.454(8) 1 calc R . . A 2
C15A C 0.2541(14) 0.5176(11) -0.0239(14) 0.0483(14) Uani 0.454(8) 1 d D U . A 2
H15C H 0.2025 0.5397 -0.0312 0.058 Uiso 0.454(8) 1 calc R . . A 2
H15D H 0.3109 0.5585 -0.0747 0.058 Uiso 0.454(8) 1 calc R . . A 2
C14A C 0.2034(12) 0.4005(11) -0.0533(15) 0.0483(14) Uani 0.454(8) 1 d D U . A 2
H14C H 0.1883 0.3902 -0.1312 0.058 Uiso 0.454(8) 1 calc R . . A 2
H14D H 0.1384 0.3601 -0.0132 0.058 Uiso 0.454(8) 1 calc R . . A 2
C10A C 0.298(2) 0.538(3) 0.0955(19) 0.0483(14) Uani 0.454(8) 1 d D U . A 2
H10A H 0.2354 0.4908 0.1384 0.058 Uiso 0.454(8) 1 calc R . . A 2
C13A C 0.2836(14) 0.3651(14) -0.0209(14) 0.0483(14) Uani 0.454(8) 1 d D U . A 2
H13C H 0.2472 0.2895 -0.0288 0.058 Uiso 0.454(8) 1 calc R . . A 2
H13D H 0.3378 0.3930 -0.0767 0.058 Uiso 0.454(8) 1 calc R . . A 2

loop_
_atom_site_aniso_label
_atom_site_aniso_U_11
_atom_site_aniso_U_22
_atom_site_aniso_U_33
_atom_site_aniso_U_23
_atom_site_aniso_U_13
_atom_site_aniso_U_12
Cu1 0.0129(5) 0.0129(5) 0.0517(10) 0.000 0.000 0.0064(2)
P1 0.0190(8) 0.0190(8) 0.0493(16) 0.000 0.000 0.0095(4)
S1 0.0148(7) 0.0107(6) 0.0664(11) 0.0051(6) 0.0107(6) 0.0069(5)
N1 0.012(2) 0.013(2) 0.061(3) 0.0037(19) 0.0070(19) 0.0051(17)
N2 0.013(2) 0.015(2) 0.058(3) 0.0038(19) 0.0059(19) 0.0068(17)
C1 0.012(2) 0.008(2) 0.064(3) 0.004(2) 0.005(2) 0.0064(18)
C3 0.013(2) 0.019(3) 0.065(4) 0.005(2) 0.008(2) 0.007(2)
C2 0.015(2) 0.018(3) 0.066(4) 0.002(2) 0.007(2) 0.008(2)
C4 0.013(2) 0.016(2) 0.055(3) 0.011(2) 0.006(2) 0.0052(19)
C9 0.018(2) 0.016(2) 0.054(3) 0.007(2) -0.003(2) 0.007(2)
B1 0.015(3) 0.015(3) 0.058(6) 0.000 0.000 0.0077(14)
C8 0.024(3) 0.021(3) 0.054(3) 0.003(2) -0.001(2) 0.010(2)
C5 0.024(3) 0.034(3) 0.058(4) 0.013(3) 0.005(3) 0.019(2)
C6 0.027(3) 0.049(4) 0.058(4) 0.003(3) -0.007(3) 0.021(3)
C7 0.027(3) 0.036(3) 0.053(4) 0.002(3) -0.005(3) 0.011(3)
C10 0.048(4) 0.023(4) 0.057(4) 0.003(3) 0.010(4) 0.023(4)
C11 0.044(5) 0.014(4) 0.045(5) -0.003(3) 0.012(4) 0.017(3)
C13 0.062(5) 0.038(5) 0.072(5) -0.006(4) 0.014(5) 0.010(4)
C12 0.074(6) 0.015(4) 0.048(6) 0.001(4) 0.021(5) 0.017(4)
C15 0.057(5) 0.040(4) 0.071(5) -0.001(4) 0.011(4) 0.017(4)
C14 0.062(5) 0.042(5) 0.077(6) -0.006(5) 0.015(5) 0.014(5)
C11A 0.055(3) 0.029(2) 0.064(2) 0.000(2) 0.014(2) 0.023(2)
C12A 0.055(3) 0.029(2) 0.064(2) 0.000(2) 0.014(2) 0.023(2)
C15A 0.055(3) 0.029(2) 0.064(2) 0.000(2) 0.014(2) 0.023(2)
C14A 0.055(3) 0.029(2) 0.064(2) 0.000(2) 0.014(2) 0.023(2)
C10A 0.055(3) 0.029(2) 0.064(2) 0.000(2) 0.014(2) 0.023(2)
C13A 0.055(3) 0.029(2) 0.064(2) 0.000(2) 0.014(2) 0.023(2)

loop_
_atom_type_symbol
_atom_type_description
_atom_type_scat_dispersion_real
_atom_type_scat_dispersion_imag
_atom_type_scat_source
C C 0.0181 0.0091 'International Tables Vol C Tables 4.2.6.8 and 6.1.1.4'
H H 0.0000 0.0000 'International Tables Vol C Tables 4.2.6.8 and 6.1.1.4'
B B 0.0090 0.0039 'International Tables Vol C Tables 4.2.6.8 and 6.1.1.4'
Cu Cu -1.9646 0.5888 'International Tables Vol C Tables 4.2.6.8 and 6.1.1.4'
N N 0.0311 0.0180 'International Tables Vol C Tables 4.2.6.8 and 6.1.1.4'
P P 0.2955 0.4335 'International Tables Vol C Tables 4.2.6.8 and 6.1.1.4'
S S 0.3331 0.5567 'International Tables Vol C Tables 4.2.6.8 and 6.1.1.4'

loop_
_geom_angle_atom_site_label_1
_geom_angle_atom_site_label_2
_geom_angle_atom_site_label_3
_geom_angle
_geom_angle_site_symmetry_1
_geom_angle_site_symmetry_3
P1 Cu1 S1 115.30(5) . 3_565
P1 Cu1 S1 115.30(5) . .
P1 Cu1 S1 115.30(5) . 2_665
S1 Cu1 S1 103.06(6) 2_665 .
S1 Cu1 S1 103.06(6) 3_565 .
S1 Cu1 S1 103.06(6) 3_565 2_665
C10 P1 Cu1 112.5(6) 3_565 .
C10 P1 Cu1 112.5(6) . .
C10 P1 Cu1 112.5(6) 2_665 .
C10 P1 C10 106.3(6) 3_565 .
C10 P1 C10 106.3(6) 2_665 .
C10 P1 C10 106.3(6) 3_565 2_665
C10A P1 Cu1 113.1(8) . .
C10A P1 Cu1 113.1(8) 3_565 .
C10A P1 Cu1 113.1(8) 2_665 .
C10A P1 C10A 105.7(9) 2_665 .
C10A P1 C10A 105.7(9) 3_565 .
C10A P1 C10A 105.7(9) 3_565 2_665
C1 S1 Cu1 99.67(18) . .
C1 N1 C3 110.6(5) . .
C1 N1 C4 125.6(5) . .
C3 N1 C4 123.5(5) . .
C1 N2 C2 109.6(5) . .
C1 N2 B1 132.0(6) . .
C2 N2 B1 118.0(6) . .
N1 C1 S1 124.9(5) . .
N2 C1 S1 129.7(4) . .
N2 C1 N1 105.4(5) . .
C2 C3 N1 106.7(5) . .
C3 C2 N2 107.7(6) . .
C9 C4 N1 121.5(5) . .
C9 C4 C5 120.9(6) . .
C5 C4 N1 117.6(5) . .
C8 C9 C4 119.3(6) . .
N2 B1 N2 112.2(5) 3_565 2_665
N2 B1 N2 112.2(5) 3_565 .
N2 B1 N2 112.2(5) . 2_665
C9 C8 C7 120.6(6) . .
C6 C5 C4 119.0(6) . .
C5 C6 C7 120.7(6) . .
C8 C7 C6 119.4(7) . .
C11 C10 P1 110.8(10) . .
C11 C10 C15 116.8(15) . .
C15 C10 P1 114.7(13) . .
C12 C11 C10 109.6(12) . .
C12 C13 C14 116.8(13) . .
C13 C12 C11 117.3(11) . .
C14 C15 C10 106.0(14) . .
C15 C14 C13 111.5(13) . .
C12A C11A C10A 114.5(18) . .
C11A C12A C13A 110.5(14) . .
C14A C15A C10A 111.0(17) . .
C15A C14A C13A 106.9(13) . .
C11A C10A P1 113.1(15) . .
C11A C10A C15A 117(2) . .
C15A C10A P1 116.6(17) . .
C12A C13A C14A 124.1(14) . .

loop_
_geom_bond_atom_site_label_1
_geom_bond_atom_site_label_2
_geom_bond_distance
_geom_bond_site_symmetry_2
Cu1 P1 2.213(3) .
Cu1 S1 2.3483(15) 3_565
Cu1 S1 2.3483(15) 2_665
Cu1 S1 2.3483(15) .
P1 C10 1.89(2) 2_665
P1 C10 1.89(2) 3_565
P1 C10 1.89(2) .
P1 C10A 1.84(3) 3_565
P1 C10A 1.84(3) .
P1 C10A 1.84(3) 2_665
S1 C1 1.693(6) .
N1 C1 1.372(7) .
N1 C3 1.379(8) .
N1 C4 1.421(8) .
N2 C1 1.357(8) .
N2 C2 1.397(8) .
N2 B1 1.554(6) .
C3 C2 1.350(9) .
C4 C9 1.387(8) .
C4 C5 1.388(8) .
C9 C8 1.378(9) .
B1 N2 1.554(6) 3_565
B1 N2 1.554(6) 2_665
C8 C7 1.387(9) .
C5 C6 1.380(10) .
C6 C7 1.387(10) .
C10 C11 1.536(17) .
C10 C15 1.554(17) .
C11 C12 1.517(11) .
C13 C12 1.505(15) .
C13 C14 1.565(15) .
C15 C14 1.543(15) .
C11A C12A 1.524(15) .
C11A C10A 1.535(19) .
C12A C13A 1.532(16) .
C15A C14A 1.541(15) .
C15A C10A 1.557(18) .
C14A C13A 1.563(16) .

loop_
_smtbx_masks_void_nr
_smtbx_masks_void_average_x
_smtbx_masks_void_average_y
_smtbx_masks_void_average_z
_smtbx_masks_void_volume
_smtbx_masks_void_count_electrons
1 0.000 0.000 0.000 125.2 39.8
2 0.000 0.000 0.500 10.5 0.0
